data_7212037
loop_
_publ_author_name
'Chen, Lei'
'Xu, Guang-Juan'
'Shao, Kui-Zhan'
'Zhao, Ya-Hui'
'Yang, Guang-Sheng'
'Lan, Ya-Qian'
'Wang, Xin-Long'
'Xu, Hong-Bin'
'Su, Zhong-Min'

_publ_section_title
;
 pH-dependent self-assembly of divalent metals with a new ligand
 containing polycarboxylate: syntheses, crystal structures, luminescent
 and magnetic properties
;
_journal_issue 7
_journal_name_full CrystEngComm
_journal_page_first 2157
_journal_paper_doi 10.1039/b918647f
_journal_volume 12
_journal_year 2010
_chemical_formula_moiety 'C21 H14 Co2 N O10.25'
_chemical_formula_sum 'C21 H14 Co2 N O10.25'
_chemical_formula_weight 562.19
_chemical_name_systematic
;
?
;
_space_group_IT_number 2
_symmetry_cell_setting triclinic
_symmetry_space_group_name_Hall '-P 1'
_symmetry_space_group_name_H-M 'P -1'
_atom_sites_solution_hydrogens geom
_atom_sites_solution_primary direct
_atom_sites_solution_secondary difmap
_audit_creation_method SHELXL-97
_cell_angle_alpha 80.7092(12)
_cell_angle_beta 81.0167(13)
_cell_angle_gamma 69.1695(11)
_cell_formula_units_Z 2
_cell_length_a 8.2632(8)
_cell_length_b 11.0605(11)
_cell_length_c 12.7617(12)
_cell_measurement_reflns_used 'total reflection'
_cell_measurement_temperature 293(2)
_cell_measurement_theta_max 26.04
_cell_measurement_theta_min 1.33
_cell_volume 1069.64(18)
_computing_cell_refinement 'Bruker SMART'
_computing_data_collection 'Bruker SMART'
_computing_data_reduction 'Bruker SMART'
_computing_molecular_graphics 'Bruker SHELXTL'
_computing_publication_material 'Bruker SHELXTL'
_computing_structure_refinement 'SHELXL-97 (Sheldrick, 1997)'
_computing_structure_solution 'SHELXS-97 (Sheldrick, 1990)'
_diffrn_ambient_temperature 293(2)
_diffrn_measured_fraction_theta_full 0.988
_diffrn_measured_fraction_theta_max 0.988
_diffrn_measurement_device_type 'Bruker SMART APEX II CCD area-detector'
_diffrn_measurement_method '\f and \w scans'
_diffrn_radiation_monochromator graphite
_diffrn_radiation_source 'fine-focus sealed tube'
_diffrn_radiation_type MoK\a
_diffrn_radiation_wavelength 0.71073
_diffrn_reflns_av_R_equivalents 0.0199
_diffrn_reflns_av_sigmaI/netI 0.0445
_diffrn_reflns_limit_h_max 5
_diffrn_reflns_limit_h_min -9
_diffrn_reflns_limit_k_max 13
_diffrn_reflns_limit_k_min -12
_diffrn_reflns_limit_l_max 15
_diffrn_reflns_limit_l_min -15
_diffrn_reflns_number 5476
_diffrn_reflns_theta_full 25.00
_diffrn_reflns_theta_max 25.00
_diffrn_reflns_theta_min 1.63
_diffrn_standards_interval_time 0
_diffrn_standards_number 0
_exptl_absorpt_coefficient_mu 1.612
_exptl_absorpt_correction_T_max 0.8058
_exptl_absorpt_correction_T_min 0.7282
_exptl_absorpt_correction_type multi-scan
_exptl_absorpt_process_details 'SADABS (Sheldrick, 1996)'
_exptl_crystal_colour purple
_exptl_crystal_density_diffrn 1.746
_exptl_crystal_density_method 'not measured'
_exptl_crystal_description block
_exptl_crystal_F_000 566
_exptl_crystal_size_max 0.21
_exptl_crystal_size_mid 0.17
_exptl_crystal_size_min 0.14
_refine_diff_density_max 0.542
_refine_diff_density_min -0.636
_refine_diff_density_rms 0.089
_refine_ls_extinction_method none
_refine_ls_goodness_of_fit_ref 1.035
_refine_ls_hydrogen_treatment mixed
_refine_ls_matrix_type full
_refine_ls_number_parameters 358
_refine_ls_number_reflns 3720
_refine_ls_number_restraints 31
_refine_ls_restrained_S_all 1.048
_refine_ls_R_factor_all 0.0622
_refine_ls_R_factor_gt 0.0439
_refine_ls_shift/su_max 0.000
_refine_ls_shift/su_mean 0.000
_refine_ls_structure_factor_coef Fsqd
_refine_ls_weighting_details 'calc w=1/[\s^2^(Fo^2^)+(0.0555P)^2^+1.8622P] where P=(Fo^2^+2Fc^2^)/3'
_refine_ls_weighting_scheme calc
_refine_ls_wR_factor_gt 0.1059
_refine_ls_wR_factor_ref 0.1169
_reflns_number_gt 2926
_reflns_number_total 3720
_reflns_threshold_expression >2sigma(I)
_cod_data_source_file b918647f.txt
_cod_data_source_block complex-4
_cod_original_sg_symbol_H-M p-1
_cod_database_code 7212037

loop_
_symmetry_equiv_pos_as_xyz
'x, y, z'
'-x, -y, -z'

loop_
_atom_site_label
_atom_site_type_symbol
_atom_site_fract_x
_atom_site_fract_y
_atom_site_fract_z
_atom_site_U_iso_or_equiv
_atom_site_adp_type
_atom_site_occupancy
_atom_site_symmetry_multiplicity
_atom_site_calc_flag
_atom_site_refinement_flags
_atom_site_disorder_assembly
_atom_site_disorder_group
Co1 Co 0.51321(7) 0.52488(5) 0.37153(4) 0.01983(17) Uani 1 1 d . . .
Co2 Co 0.19873(8) 0.73526(6) 0.47684(5) 0.0334(2) Uani 1 1 d . . .
C1 C -0.5698(6) 1.2232(4) -0.3936(4) 0.0287(10) Uani 1 1 d . . .
C2 C -0.5222(6) 1.0830(4) -0.3451(4) 0.0276(10) Uani 1 1 d . . .
C3 C -0.5970(6) 0.9995(4) -0.3726(3) 0.0259(9) Uani 1 1 d . . .
H3 H -0.6790 1.0296 -0.4216 0.031 Uiso 1 1 calc R . .
C4 C -0.5485(6) 0.8709(4) -0.3264(3) 0.0276(10) Uani 1 1 d . . .
C5 C -0.4320(7) 0.8278(4) -0.2502(4) 0.0391(12) Uani 1 1 d . . .
H5 H -0.4010 0.7420 -0.2185 0.047 Uiso 1 1 calc R . .
C6 C -0.3616(7) 0.9122(5) -0.2209(4) 0.0446(14) Uani 1 1 d . . .
C7 C -0.4042(7) 1.0395(5) -0.2700(4) 0.0398(12) Uani 1 1 d . . .
H7 H -0.3535 1.0952 -0.2524 0.048 Uiso 1 1 calc R . .
C8 C -0.6125(6) 0.7748(5) -0.3638(4) 0.0310(11) Uani 1 1 d . . .
C9 C -0.1530(11) 0.9362(7) -0.1225(6) 0.090(3) Uani 1 1 d U . .
H9A H -0.2275 1.0242 -0.1106 0.108 Uiso 1 1 calc R . .
H9B H -0.0681 0.9406 -0.1834 0.108 Uiso 1 1 calc R . .
C10 C -0.0626(11) 0.8678(6) -0.0247(6) 0.071(2) Uani 1 1 d . . .
C11 C 0.1091(10) 0.7885(7) -0.0310(5) 0.070(2) Uani 1 1 d . . .
H11 H 0.1723 0.7755 -0.0976 0.084 Uiso 1 1 calc R . .
C12 C 0.1895(8) 0.7278(6) 0.0599(4) 0.0520(15) Uani 1 1 d . . .
H12 H 0.3048 0.6727 0.0538 0.062 Uiso 1 1 calc R . .
C13 C 0.0996(7) 0.7484(5) 0.1594(4) 0.0388(12) Uani 1 1 d . . .
C14 C -0.0715(8) 0.8288(6) 0.1654(5) 0.0586(16) Uani 1 1 d . . .
H14 H -0.1338 0.8448 0.2319 0.070 Uiso 1 1 calc R . .
C15 C -0.1530(9) 0.8863(6) 0.0738(6) 0.072(2) Uani 1 1 d . . .
H15 H -0.2700 0.9379 0.0796 0.086 Uiso 1 1 calc R . .
C16 C 0.1852(6) 0.6929(5) 0.2598(4) 0.0351(11) Uani 1 1 d . A .
C19 C 0.9395(6) 0.5078(4) 0.0496(4) 0.0328(11) Uani 1 1 d . . .
C17A C 0.665(2) 0.6130(14) 0.1488(13) 0.036(3) Uani 0.66(3) 1 d P A 1
H17A H 0.5574 0.6798 0.1511 0.043 Uiso 0.66(3) 1 calc PR A 1
C18A C 0.7720(18) 0.6047(13) 0.0561(12) 0.033(3) Uani 0.66(3) 1 d P A 1
H18A H 0.7354 0.6632 -0.0036 0.040 Uiso 0.66(3) 1 calc PR A 1
C20A C 0.9758(19) 0.424(2) 0.1407(10) 0.057(5) Uani 0.66(3) 1 d P A 1
H20A H 1.0816 0.3555 0.1418 0.068 Uiso 0.66(3) 1 calc PR A 1
C21A C 0.857(2) 0.439(2) 0.2320(12) 0.056(5) Uani 0.66(3) 1 d P A 1
H21A H 0.8876 0.3804 0.2927 0.068 Uiso 0.66(3) 1 calc PR A 1
C17B C 0.660(4) 0.567(4) 0.140(3) 0.052(8) Uani 0.34(3) 1 d PU A 2
H17B H 0.5420 0.6063 0.1334 0.062 Uiso 0.34(3) 1 calc PR A 2
C18B C 0.774(4) 0.555(4) 0.045(2) 0.051(8) Uani 0.34(3) 1 d PU A 2
H18B H 0.7293 0.5816 -0.0207 0.061 Uiso 0.34(3) 1 calc PR A 2
C20B C 1.000(3) 0.473(2) 0.1510(17) 0.024(4) Uani 0.34(3) 1 d PU A 2
H20B H 1.1192 0.4427 0.1573 0.029 Uiso 0.34(3) 1 calc PR A 2
C21B C 0.884(4) 0.483(3) 0.239(2) 0.029(5) Uani 0.34(3) 1 d P A 2
H21B H 0.9267 0.4575 0.3056 0.034 Uiso 0.34(3) 1 calc PR A 2
H8 H 0.268(7) 0.495(5) 0.504(5) 0.057(19) Uiso 1 1 d D . .
N1 N 0.7058(5) 0.5291(4) 0.2372(3) 0.0304(9) Uani 1 1 d . . .
O1 O -0.4614(4) 1.2794(3) -0.3878(2) 0.0270(7) Uani 1 1 d . . .
O2 O -0.7088(5) 1.2771(3) -0.4336(3) 0.0467(9) Uani 1 1 d . . .
O3 O -0.7438(4) 0.8197(3) -0.4146(3) 0.0422(9) Uani 1 1 d . . .
O4 O -0.5264(5) 0.6568(3) -0.3428(3) 0.0389(8) Uani 1 1 d . . .
O5 O -0.2544(6) 0.8622(4) -0.1414(4) 0.0736(15) Uani 1 1 d . . .
O6 O 0.3233(4) 0.5982(3) 0.2586(2) 0.0332(7) Uani 1 1 d . . .
O7 O 0.1094(5) 0.7512(4) 0.3402(3) 0.0591(12) Uani 1 1 d . . .
O8 O 0.3210(4) 0.5436(3) 0.5086(2) 0.0249(6) Uani 1 1 d D . .
O1W O -0.0605(5) 0.7596(4) 0.5462(3) 0.0519(10) Uani 1 1 d . . .
O2W O 0.0730(11) 0.9632(8) 0.4225(9) 0.188(4) Uani 1 1 d . . .
O3W O 0.110(3) 0.447(2) 0.3589(16) 0.085(6) Uani 0.25 1 d PU . .

loop_
_atom_site_aniso_label
_atom_site_aniso_U_11
_atom_site_aniso_U_22
_atom_site_aniso_U_33
_atom_site_aniso_U_23
_atom_site_aniso_U_13
_atom_site_aniso_U_12
Co1 0.0253(3) 0.0180(3) 0.0179(3) -0.0004(2) -0.0036(2) -0.0095(2)
Co2 0.0293(4) 0.0400(4) 0.0335(4) -0.0097(3) -0.0104(3) -0.0096(3)
C1 0.033(3) 0.026(2) 0.030(2) 0.0026(19) -0.008(2) -0.013(2)
C2 0.029(2) 0.026(2) 0.031(2) -0.0004(19) -0.0062(19) -0.0125(19)
C3 0.030(2) 0.026(2) 0.024(2) -0.0027(18) -0.0071(19) -0.0111(19)
C4 0.032(2) 0.027(2) 0.030(2) -0.0056(19) -0.005(2) -0.015(2)
C5 0.055(3) 0.023(2) 0.044(3) 0.004(2) -0.023(3) -0.016(2)
C6 0.065(4) 0.028(3) 0.050(3) 0.010(2) -0.038(3) -0.020(3)
C7 0.056(3) 0.029(3) 0.045(3) 0.007(2) -0.028(3) -0.023(2)
C8 0.042(3) 0.032(3) 0.027(2) -0.009(2) 0.003(2) -0.023(2)
C9 0.124(6) 0.079(4) 0.098(5) 0.033(4) -0.080(5) -0.064(4)
C10 0.106(6) 0.056(4) 0.078(5) 0.036(4) -0.073(5) -0.055(4)
C11 0.099(6) 0.093(5) 0.041(3) 0.020(3) -0.036(4) -0.059(5)
C12 0.054(4) 0.068(4) 0.040(3) 0.006(3) -0.022(3) -0.027(3)
C13 0.041(3) 0.041(3) 0.042(3) 0.004(2) -0.019(2) -0.020(2)
C14 0.047(3) 0.065(4) 0.063(4) -0.010(3) -0.029(3) -0.007(3)
C15 0.065(4) 0.062(4) 0.092(6) 0.004(4) -0.054(4) -0.013(3)
C16 0.030(3) 0.049(3) 0.032(3) 0.001(2) -0.009(2) -0.021(2)
C19 0.037(3) 0.031(2) 0.026(2) 0.0009(19) 0.003(2) -0.011(2)
C17A 0.040(6) 0.025(6) 0.031(5) 0.000(5) 0.006(4) -0.002(5)
C18A 0.041(5) 0.021(5) 0.028(6) 0.006(4) 0.002(4) -0.006(5)
C20A 0.042(7) 0.059(10) 0.034(6) 0.006(6) 0.002(5) 0.018(6)
C21A 0.046(8) 0.072(12) 0.025(6) 0.020(7) 0.006(5) -0.003(7)
C17B 0.026(9) 0.072(18) 0.036(12) 0.010(13) 0.011(8) -0.004(13)
C18B 0.063(13) 0.064(17) 0.014(8) -0.007(12) 0.001(8) -0.009(13)
C20B 0.028(8) 0.024(9) 0.025(8) -0.013(7) -0.001(6) -0.010(7)
C21B 0.030(10) 0.039(12) 0.023(8) -0.006(9) 0.000(7) -0.019(8)
N1 0.035(2) 0.030(2) 0.022(2) 0.0024(16) -0.0019(17) -0.0081(18)
O1 0.0306(17) 0.0229(15) 0.0320(17) 0.0006(13) -0.0084(14) -0.0142(13)
O2 0.043(2) 0.0336(19) 0.070(3) 0.0137(17) -0.0316(19) -0.0181(17)
O3 0.037(2) 0.0382(19) 0.060(2) -0.0196(17) -0.0130(18) -0.0148(16)
O4 0.059(2) 0.0250(18) 0.041(2) -0.0056(14) -0.0101(17) -0.0220(17)
O5 0.112(4) 0.040(2) 0.092(3) 0.035(2) -0.083(3) -0.043(2)
O6 0.0326(18) 0.0359(18) 0.0306(17) -0.0020(14) -0.0132(14) -0.0078(15)
O7 0.036(2) 0.087(3) 0.039(2) -0.020(2) -0.0142(18) 0.006(2)
O8 0.0238(16) 0.0311(17) 0.0233(15) -0.0003(13) -0.0069(13) -0.0129(14)
O1W 0.034(2) 0.073(3) 0.054(2) -0.020(2) -0.0048(18) -0.0178(19)
O2W 0.134(7) 0.123(6) 0.310(13) -0.061(7) -0.013(7) -0.034(5)
O3W 0.102(12) 0.108(12) 0.084(11) 0.037(10) -0.033(10) -0.093(11)

loop_
_atom_type_symbol
_atom_type_description
_atom_type_scat_dispersion_real
_atom_type_scat_dispersion_imag
_atom_type_scat_source
C C 0.0033 0.0016 'International Tables Vol C Tables 4.2.6.8 and 6.1.1.4'
H H 0.0000 0.0000 'International Tables Vol C Tables 4.2.6.8 and 6.1.1.4'
N N 0.0061 0.0033 'International Tables Vol C Tables 4.2.6.8 and 6.1.1.4'
O O 0.0106 0.0060 'International Tables Vol C Tables 4.2.6.8 and 6.1.1.4'
Co Co 0.3494 0.9721 'International Tables Vol C Tables 4.2.6.8 and 6.1.1.4'

loop_
_geom_angle_atom_site_label_1
_geom_angle_atom_site_label_2
_geom_angle_atom_site_label_3
_geom_angle
_geom_angle_site_symmetry_1
_geom_angle_site_symmetry_3
O4 Co1 O8 95.35(13) 2_565 2_666
O4 Co1 O1 170.29(13) 2_565 2_575
O8 Co1 O1 93.81(12) 2_666 2_575
O4 Co1 O6 85.28(13) 2_565 .
O8 Co1 O6 174.97(12) 2_666 .
O1 Co1 O6 85.32(12) 2_575 .
O4 Co1 O8 97.06(13) 2_565 .
O8 Co1 O8 80.96(12) 2_666 .
O1 Co1 O8 81.22(12) 2_575 .
O6 Co1 O8 94.01(12) . .
O4 Co1 N1 89.92(14) 2_565 .
O8 Co1 N1 98.34(13) 2_666 .
O1 Co1 N1 91.91(13) 2_575 .
O6 Co1 N1 86.64(13) . .
O8 Co1 N1 173.01(13) . .
O7 Co2 O3 148.86(17) . 1_656
O7 Co2 O8 103.58(15) . .
O3 Co2 O8 106.41(14) 1_656 .
O7 Co2 O1W 85.71(15) . .
O3 Co2 O1W 95.57(14) 1_656 .
O8 Co2 O1W 102.85(14) . .
O7 Co2 O1 88.90(14) . 2_575
O3 Co2 O1 87.78(13) 1_656 2_575
O8 Co2 O1 80.81(11) . 2_575
O1W Co2 O1 174.07(13) . 2_575
O7 Co2 O2W 73.5(3) . .
O3 Co2 O2W 75.8(3) 1_656 .
O8 Co2 O2W 174.1(3) . .
O1W Co2 O2W 82.2(2) . .
O1 Co2 O2W 93.9(2) 2_575 .
O2 C1 O1 124.3(4) . .
O2 C1 C2 119.9(4) . .
O1 C1 C2 115.8(4) . .
C7 C2 C3 120.3(4) . .
C7 C2 C1 118.2(4) . .
C3 C2 C1 121.5(4) . .
C4 C3 C2 119.5(4) . .
C4 C3 H3 120.2 . .
C2 C3 H3 120.2 . .
C5 C4 C3 120.1(4) . .
C5 C4 C8 119.3(4) . .
C3 C4 C8 120.5(4) . .
C6 C5 C4 120.1(4) . .
C6 C5 H5 119.9 . .
C4 C5 H5 119.9 . .
O5 C6 C5 115.7(4) . .
O5 C6 C7 124.3(4) . .
C5 C6 C7 120.0(5) . .
C2 C7 C6 119.8(4) . .
C2 C7 H7 120.1 . .
C6 C7 H7 120.1 . .
O4 C8 O3 126.0(4) . .
O4 C8 C4 116.4(4) . .
O3 C8 C4 117.7(4) . .
O5 C9 C10 106.9(5) . .
O5 C9 H9A 110.3 . .
C10 C9 H9A 110.3 . .
O5 C9 H9B 110.3 . .
C10 C9 H9B 110.3 . .
H9A C9 H9B 108.6 . .
C15 C10 C11 118.6(6) . .
C15 C10 C9 119.1(8) . .
C11 C10 C9 122.3(8) . .
C10 C11 C12 121.2(7) . .
C10 C11 H11 119.4 . .
C12 C11 H11 119.4 . .
C13 C12 C11 120.3(6) . .
C13 C12 H12 119.9 . .
C11 C12 H12 119.9 . .
C14 C13 C12 118.3(5) . .
C14 C13 C16 119.6(5) . .
C12 C13 C16 122.1(5) . .
C13 C14 C15 121.1(6) . .
C13 C14 H14 119.4 . .
C15 C14 H14 119.4 . .
C10 C15 C14 120.5(7) . .
C10 C15 H15 119.8 . .
C14 C15 H15 119.8 . .
O6 C16 O7 125.1(4) . .
O6 C16 C13 119.9(4) . .
O7 C16 C13 114.9(5) . .
C18B C19 C20A 110.0(14) . .
C18B C19 C20B 118.1(15) . .
C20A C19 C20B 28.3(8) . .
C18B C19 C18A 24.2(16) . .
C20A C19 C18A 114.5(8) . .
C20B C19 C18A 109.8(10) . .
C18B C19 C19 120.3(13) . 2_765
C20A C19 C19 122.3(7) . 2_765
C20B C19 C19 121.6(10) . 2_765
C18A C19 C19 123.1(7) . 2_765
N1 C17A C18A 123.1(13) . .
N1 C17A H17A 118.5 . .
C18A C17A H17A 118.5 . .
C17A C18A C19 120.6(12) . .
C17A C18A H18A 119.7 . .
C19 C18A H18A 119.7 . .
C19 C20A C21A 120.9(11) . .
C19 C20A H20A 119.5 . .
C21A C20A H20A 119.5 . .
N1 C21A C20A 123.8(12) . .
N1 C21A H21A 118.1 . .
C20A C21A H21A 118.1 . .
N1 C17B C18B 126(3) . .
N1 C17B H17B 116.9 . .
C18B C17B H17B 116.9 . .
C19 C18B C17B 120(3) . .
C19 C18B H18B 120.2 . .
C17B C18B H18B 120.2 . .
C21B C20B C19 119.2(19) . .
C21B C20B H20B 120.4 . .
C19 C20B H20B 120.4 . .
C20B C21B N1 124(2) . .
C20B C21B H21B 118.0 . .
N1 C21B H21B 118.0 . .
C21A N1 C17B 108.2(15) . .
C21A N1 C17A 117.0(10) . .
C17B N1 C17A 23.7(17) . .
C21A N1 C21B 27.1(10) . .
C17B N1 C21B 112.6(18) . .
C17A N1 C21B 109.6(14) . .
C21A N1 Co1 121.0(7) . .
C17B N1 Co1 120.8(14) . .
C17A N1 Co1 121.2(8) . .
C21B N1 Co1 126.3(12) . .
C1 O1 Co1 128.0(3) . 2_575
C1 O1 Co2 132.4(3) . 2_575
Co1 O1 Co2 90.96(11) 2_575 2_575
C8 O3 Co2 126.8(3) . 1_454
C8 O4 Co1 140.7(3) . 2_565
C6 O5 C9 117.6(4) . .
C16 O6 Co1 129.9(3) . .
C16 O7 Co2 128.2(3) . .
Co2 O8 Co1 119.64(15) . 2_666
Co2 O8 Co1 96.31(12) . .
Co1 O8 Co1 99.04(12) 2_666 .
Co2 O8 H8 117(4) . .
Co1 O8 H8 114(4) 2_666 .
Co1 O8 H8 106(4) . .

loop_
_geom_bond_atom_site_label_1
_geom_bond_atom_site_label_2
_geom_bond_distance
_geom_bond_site_symmetry_2
Co1 O4 2.063(3) 2_565
Co1 O8 2.082(3) 2_666
Co1 O1 2.090(3) 2_575
Co1 O6 2.150(3) .
Co1 O8 2.154(3) .
Co1 N1 2.156(4) .
Co2 O7 1.956(4) .
Co2 O3 1.989(3) 1_656
Co2 O8 2.001(3) .
Co2 O1W 2.126(4) .
Co2 O1 2.251(3) 2_575
Co2 O2W 2.390(9) .
C1 O2 1.237(5) .
C1 O1 1.276(5) .
C1 C2 1.509(6) .
C2 C7 1.382(6) .
C2 C3 1.391(6) .
C3 C4 1.389(6) .
C3 H3 0.9300 .
C4 C5 1.384(6) .
C4 C8 1.510(6) .
C5 C6 1.384(7) .
C5 H5 0.9300 .
C6 O5 1.368(6) .
C6 C7 1.389(6) .
C7 H7 0.9300 .
C8 O4 1.252(6) .
C8 O3 1.256(6) .
C9 O5 1.430(7) .
C9 C10 1.507(8) .
C9 H9A 0.9700 .
C9 H9B 0.9700 .
C10 C15 1.364(10) .
C10 C11 1.375(10) .
C11 C12 1.382(8) .
C11 H11 0.9300 .
C12 C13 1.376(8) .
C12 H12 0.9300 .
C13 C14 1.374(7) .
C13 C16 1.496(7) .
C14 C15 1.387(8) .
C14 H14 0.9300 .
C15 H15 0.9300 .
C16 O6 1.245(6) .
C16 O7 1.259(6) .
C19 C18B 1.29(3) .
C19 C20A 1.367(13) .
C19 C20B 1.41(2) .
C19 C18A 1.417(15) .
C19 C19 1.478(9) 2_765
C17A N1 1.344(17) .
C17A C18A 1.36(2) .
C17A H17A 0.9300 .
C18A H18A 0.9300 .
C20A C21A 1.393(18) .
C20A H20A 0.9300 .
C21A N1 1.291(16) .
C21A H21A 0.9300 .
C17B N1 1.31(4) .
C17B C18B 1.40(4) .
C17B H17B 0.9300 .
C18B H18B 0.9300 .
C20B C21B 1.35(3) .
C20B H20B 0.9300 .
C21B N1 1.38(3) .
C21B H21B 0.9300 .
O1 Co1 2.090(3) 2_575
O1 Co2 2.251(3) 2_575
O3 Co2 1.989(3) 1_454
O4 Co1 2.063(3) 2_565
O8 Co1 2.082(3) 2_666
O8 H8 0.82(2) .

loop_
_geom_torsion_atom_site_label_1
_geom_torsion_atom_site_label_2
_geom_torsion_atom_site_label_3
_geom_torsion_atom_site_label_4
_geom_torsion
_geom_torsion_site_symmetry_1
_geom_torsion_site_symmetry_4
O2 C1 C2 C7 -157.4(5) . .
O1 C1 C2 C7 21.0(6) . .
O2 C1 C2 C3 21.1(7) . .
O1 C1 C2 C3 -160.5(4) . .
C7 C2 C3 C4 -1.9(7) . .
C1 C2 C3 C4 179.6(4) . .
C2 C3 C4 C5 2.7(7) . .
C2 C3 C4 C8 -173.2(4) . .
C3 C4 C5 C6 -1.0(8) . .
C8 C4 C5 C6 175.0(5) . .
C4 C5 C6 O5 177.0(5) . .
C4 C5 C6 C7 -1.7(9) . .
C3 C2 C7 C6 -0.7(8) . .
C1 C2 C7 C6 177.8(5) . .
O5 C6 C7 C2 -176.1(5) . .
C5 C6 C7 C2 2.5(9) . .
C5 C4 C8 O4 -16.4(6) . .
C3 C4 C8 O4 159.6(4) . .
C5 C4 C8 O3 165.0(4) . .
C3 C4 C8 O3 -19.0(6) . .
O5 C9 C10 C15 -80.2(9) . .
O5 C9 C10 C11 100.7(8) . .
C15 C10 C11 C12 0.3(10) . .
C9 C10 C11 C12 179.4(6) . .
C10 C11 C12 C13 -1.7(9) . .
C11 C12 C13 C14 1.1(8) . .
C11 C12 C13 C16 -175.2(5) . .
C12 C13 C14 C15 0.9(9) . .
C16 C13 C14 C15 177.3(5) . .
C11 C10 C15 C14 1.6(10) . .
C9 C10 C15 C14 -177.5(6) . .
C13 C14 C15 C10 -2.3(10) . .
C14 C13 C16 O6 163.3(5) . .
C12 C13 C16 O6 -20.5(7) . .
C14 C13 C16 O7 -18.5(7) . .
C12 C13 C16 O7 157.8(5) . .
N1 C17A C18A C19 -2.5(18) . .
C18B C19 C18A C17A 88(4) . .
C20A C19 C18A C17A 2.9(16) . .
C20B C19 C18A C17A -27.3(14) . .
C19 C19 C18A C17A 178.6(9) 2_765 .
C18B C19 C20A C21A -28.0(19) . .
C20B C19 C20A C21A 84(3) . .
C18A C19 C20A C21A -2.3(18) . .
C19 C19 C20A C21A -178.0(10) 2_765 .
C19 C20A C21A N1 1(2) . .
C20A C19 C18B C17B 28(3) . .
C20B C19 C18B C17B -2(3) . .
C18A C19 C18B C17B -77(4) . .
C19 C19 C18B C17B 178.9(17) 2_765 .
N1 C17B C18B C19 -3(4) . .
C18B C19 C20B C21B 4(2) . .
C20A C19 C20B C21B -76(3) . .
C18A C19 C20B C21B 28.6(17) . .
C19 C19 C20B C21B -176.8(13) 2_765 .
C19 C20B C21B N1 -1(2) . .
C20A C21A N1 C17B 23(2) . .
C20A C21A N1 C17A -0.5(19) . .
C20A C21A N1 C21B -81(4) . .
C20A C21A N1 Co1 169.2(10) . .
C18B C17B N1 C21A -23(3) . .
C18B C17B N1 C17A 93(6) . .
C18B C17B N1 C21B 5(3) . .
C18B C17B N1 Co1 -169(2) . .
C18A C17A N1 C21A 1.2(18) . .
C18A C17A N1 C17B -72(5) . .
C18A C17A N1 C21B 29.7(16) . .
C18A C17A N1 Co1 -168.5(9) . .
C20B C21B N1 C21A 83(4) . .
C20B C21B N1 C17B -3(3) . .
C20B C21B N1 C17A -28(2) . .
C20B C21B N1 Co1 171.3(12) . .
O4 Co1 N1 C21A -57.0(14) 2_565 .
O8 Co1 N1 C21A 38.4(14) 2_666 .
O1 Co1 N1 C21A 132.5(14) 2_575 .
O6 Co1 N1 C21A -142.3(14) . .
O8 Co1 N1 C21A 122.1(17) . .
O4 Co1 N1 C17B 85(2) 2_565 .
O8 Co1 N1 C17B 180(2) 2_666 .
O1 Co1 N1 C17B -86(2) 2_575 .
O6 Co1 N1 C17B -1(2) . .
O8 Co1 N1 C17B -96(3) . .
O4 Co1 N1 C17A 112.3(8) 2_565 .
O8 Co1 N1 C17A -152.3(8) 2_666 .
O1 Co1 N1 C17A -58.2(8) 2_575 .
O6 Co1 N1 C17A 27.0(8) . .
O8 Co1 N1 C17A -68.6(14) . .
O4 Co1 N1 C21B -89.1(13) 2_565 .
O8 Co1 N1 C21B 6.3(13) 2_666 .
O1 Co1 N1 C21B 100.5(13) 2_575 .
O6 Co1 N1 C21B -174.3(13) . .
O8 Co1 N1 C21B 90.0(17) . .
O2 C1 O1 Co1 31.3(7) . 2_575
C2 C1 O1 Co1 -147.1(3) . 2_575
O2 C1 O1 Co2 -106.7(5) . 2_575
C2 C1 O1 Co2 74.9(5) . 2_575
O4 C8 O3 Co2 -26.2(7) . 1_454
C4 C8 O3 Co2 152.2(3) . 1_454
O3 C8 O4 Co1 3.9(8) . 2_565
C4 C8 O4 Co1 -174.5(3) . 2_565
C5 C6 O5 C9 168.3(6) . .
C7 C6 O5 C9 -13.0(10) . .
C10 C9 O5 C6 174.1(6) . .
O7 C16 O6 Co1 -15.5(8) . .
C13 C16 O6 Co1 162.6(3) . .
O4 Co1 O6 C16 140.6(4) 2_565 .
O8 Co1 O6 C16 43.2(16) 2_666 .
O1 Co1 O6 C16 -37.0(4) 2_575 .
O8 Co1 O6 C16 43.8(4) . .
N1 Co1 O6 C16 -129.2(4) . .
O6 C16 O7 Co2 11.9(8) . .
C13 C16 O7 Co2 -166.3(3) . .
O3 Co2 O7 C16 122.1(5) 1_656 .
O8 Co2 O7 C16 -42.0(5) . .
O1W Co2 O7 C16 -144.2(5) . .
O1 Co2 O7 C16 38.3(5) 2_575 .
O2W Co2 O7 C16 132.7(6) . .
O7 Co2 O8 Co1 166.63(17) . 2_666
O3 Co2 O8 Co1 -4.9(2) 1_656 2_666
O1W Co2 O8 Co1 -104.73(17) . 2_666
O1 Co2 O8 Co1 80.03(16) 2_575 2_666
O2W Co2 O8 Co1 107(2) . 2_666
O7 Co2 O8 Co1 62.46(16) . .
O3 Co2 O8 Co1 -109.06(14) 1_656 .
O1W Co2 O8 Co1 151.10(13) . .
O1 Co2 O8 Co1 -24.15(11) 2_575 .
O2W Co2 O8 Co1 2(2) . .
O4 Co1 O8 Co2 -144.24(14) 2_565 .
O8 Co1 O8 Co2 121.43(17) 2_666 .
O1 Co1 O8 Co2 26.11(12) 2_575 .
O6 Co1 O8 Co2 -58.52(13) . .
N1 Co1 O8 Co2 36.6(11) . .
O4 Co1 O8 Co1 94.33(14) 2_565 2_666
O8 Co1 O8 Co1 0.0 2_666 2_666
O1 Co1 O8 Co1 -95.32(13) 2_575 2_666
O6 Co1 O8 Co1 -179.95(13) . 2_666
N1 Co1 O8 Co1 -84.8(11) . 2_666
